data_7032077
loop_
_publ_author_name
'Seredyuk, Maksym'
'Znovjyak, Kateryna O.'
'Kusz, Joachim'
'Nowak, Maria'
'Mu\~noz, M Carmen'
'Real, Jose Antonio'

_publ_section_title
;
 Control of the spin state by charge and ligand substitution: two-step
 spin crossover behaviour in a novel neutral iron(ii) complex.
;
_journal_issue 43
_journal_name_full 'Dalton transactions (Cambridge, England : 2003)'
_journal_page_first 16387
_journal_page_last 16394
_journal_paper_doi 10.1039/c4dt01885k
_journal_volume 43
_journal_year 2014
_chemical_formula_moiety
;
C40 H26 Fe N8, 2(C H Cl3)
;
_chemical_formula_sum 'C42 H28 Cl6 Fe N8'
_chemical_formula_weight 913.27
_chemical_name_systematic
;
 ?
;
_space_group_IT_number 14
_symmetry_cell_setting monoclinic
_symmetry_space_group_name_Hall '-P 2yn'
_symmetry_space_group_name_H-M 'P 1 21/n 1'
_atom_sites_solution_hydrogens geom
_atom_sites_solution_primary direct
_atom_sites_solution_secondary difmap
_audit_creation_method SHELXL-97
_cell_angle_alpha 90.00
_cell_angle_beta 92.524(2)
_cell_angle_gamma 90.00
_cell_formula_units_Z 4
_cell_length_a 10.9911(2)
_cell_length_b 21.4295(3)
_cell_length_c 16.4722(3)
_cell_measurement_reflns_used 14238
_cell_measurement_temperature 100(1)
_cell_measurement_theta_max 39.1110
_cell_measurement_theta_min 2.6410
_cell_volume 3876.00(11)
_computing_cell_refinement
;
CrysAlisPro, Agilent Technologies,
Version 1.171.36.28 
;
_computing_data_collection
;
CrysAlisPro, Agilent Technologies,
Version 1.171.36.28 
;
_computing_data_reduction
;
CrysAlisPro, Agilent Technologies,
Version 1.171.36.28 
;
_computing_molecular_graphics
;
Mercury (Macrae et al., 2006), Diamond (Brandenburg, 2007)
;
_computing_publication_material 'publcif (Westrip, 2010)'
_computing_structure_refinement 'SHELXL-97 (Sheldrick, 2008)'
_computing_structure_solution 'SHELXS-97 (Sheldrick, 2008)'
_diffrn_ambient_temperature 100(1)
_diffrn_detector_area_resol_mean 10.4498
_diffrn_measured_fraction_theta_full 0.998
_diffrn_measured_fraction_theta_max 0.998
_diffrn_measurement_device_type
;
SuperNova diffractometer (Agilent Technologies) with Atlas detector
;
_diffrn_measurement_method '\w scans'
_diffrn_radiation_monochromator mirror
_diffrn_radiation_source 'SuperNova (Mo) X-ray Source'
_diffrn_radiation_type MoK\a
_diffrn_radiation_wavelength 0.71073
_diffrn_reflns_av_R_equivalents 0.0445
_diffrn_reflns_av_sigmaI/netI 0.0313
_diffrn_reflns_limit_h_max 13
_diffrn_reflns_limit_h_min -13
_diffrn_reflns_limit_k_max 25
_diffrn_reflns_limit_k_min -25
_diffrn_reflns_limit_l_max 16
_diffrn_reflns_limit_l_min -19
_diffrn_reflns_number 25789
_diffrn_reflns_theta_full 25.06
_diffrn_reflns_theta_max 25.06
_diffrn_reflns_theta_min 2.08
_exptl_absorpt_coefficient_mu 0.848
_exptl_absorpt_correction_T_max 1.00000
_exptl_absorpt_correction_T_min 0.60227
_exptl_absorpt_correction_type multi-scan
_exptl_absorpt_process_details
;
CrysAlisPro, Agilent Technologies,
Version 1.171.36.28 
Empirical absorption correction using spherical harmonics,
 implemented in SCALE3 ABSPACK scaling algorithm.
;
_exptl_crystal_colour black
_exptl_crystal_density_diffrn 1.565
_exptl_crystal_density_method 'not measured'
_exptl_crystal_description polyhedron
_exptl_crystal_F_000 1856
_exptl_crystal_size_max 0.12
_exptl_crystal_size_mid 0.09
_exptl_crystal_size_min 0.06
_refine_diff_density_max 0.873
_refine_diff_density_min -0.844
_refine_diff_density_rms 0.077
_refine_ls_extinction_method none
_refine_ls_goodness_of_fit_ref 1.042
_refine_ls_hydrogen_treatment constr
_refine_ls_matrix_type full
_refine_ls_number_parameters 541
_refine_ls_number_reflns 6846
_refine_ls_number_restraints 0
_refine_ls_restrained_S_all 1.042
_refine_ls_R_factor_all 0.0491
_refine_ls_R_factor_gt 0.0442
_refine_ls_shift/su_max 0.002
_refine_ls_shift/su_mean 0.000
_refine_ls_structure_factor_coef Fsqd
_refine_ls_weighting_details 'calc w=1/[\s^2^(Fo^2^)+(0.0530P)^2^+6.0731P] where P=(Fo^2^+2Fc^2^)/3'
_refine_ls_weighting_scheme calc
_refine_ls_wR_factor_gt 0.1098
_refine_ls_wR_factor_ref 0.1145
_reflns_number_gt 6131
_reflns_number_total 6846
_reflns_threshold_expression >2sigma(I)
_cod_data_source_file c4dt01885k1.cif
_cod_data_source_block 100k_Compound4
_cod_depositor_comments 'Adding full bibliography for 7032074--7032079.cif.'
_cod_original_sg_symbol_H-M 'P 21/n'
_cod_database_code 7032077

loop_
_symmetry_equiv_pos_as_xyz
'x, y, z'
'-x+1/2, y+1/2, -z+1/2'
'-x, -y, -z'
'x-1/2, -y-1/2, z-1/2'

loop_
_atom_site_label
_atom_site_type_symbol
_atom_site_fract_x
_atom_site_fract_y
_atom_site_fract_z
_atom_site_U_iso_or_equiv
_atom_site_adp_type
_atom_site_occupancy
_atom_site_symmetry_multiplicity
_atom_site_calc_flag
_atom_site_refinement_flags
_atom_site_disorder_assembly
_atom_site_disorder_group
Fe1 Fe 0.40405(3) 0.437187(15) 0.24091(2) 0.01426(11) Uani 1 1 d . . .
N1 N 0.44404(19) 0.50248(9) 0.15192(12) 0.0174(4) Uani 1 1 d . . .
N2 N 0.24434(19) 0.46561(9) 0.21216(12) 0.0167(4) Uani 1 1 d . . .
N3 N 0.30742(19) 0.38809(9) 0.31734(12) 0.0175(4) Uani 1 1 d . . .
N4 N 0.4696(2) 0.49537(10) 0.33407(13) 0.0192(5) Uani 1 1 d . . .
N5 N 0.55596(19) 0.39766(9) 0.26652(12) 0.0161(4) Uani 1 1 d . . .
N6 N 0.39868(18) 0.36820(9) 0.15953(12) 0.0153(4) Uani 1 1 d . . .
N7 N 0.1165(2) 0.36931(10) 0.36521(13) 0.0211(5) Uani 1 1 d . . .
N8 N 0.49902(19) 0.28180(9) 0.11225(13) 0.0184(4) Uani 1 1 d . . .
C1 C 0.5487(2) 0.52495(12) 0.12356(15) 0.0203(5) Uani 1 1 d . . .
C2 C 0.5483(3) 0.56815(12) 0.05887(16) 0.0244(6) Uani 1 1 d . . .
H2 H 0.6239 0.5834 0.0412 0.029 Uiso 1 1 calc R . .
C3 C 0.4430(3) 0.58880(12) 0.02077(16) 0.0246(6) Uani 1 1 d . . .
H3 H 0.4450 0.6173 -0.0233 0.030 Uiso 1 1 calc R . .
C4 C 0.3317(3) 0.56681(12) 0.04848(16) 0.0223(6) Uani 1 1 d . . .
C5 C 0.3384(2) 0.52508(11) 0.11481(15) 0.0175(5) Uani 1 1 d . . .
C6 C 0.2136(3) 0.58446(12) 0.01539(17) 0.0260(6) Uani 1 1 d . . .
H6 H 0.2083 0.6121 -0.0297 0.031 Uiso 1 1 calc R . .
C7 C 0.1092(3) 0.56293(13) 0.04643(18) 0.0277(6) Uani 1 1 d . . .
H7 H 0.0328 0.5749 0.0220 0.033 Uiso 1 1 calc R . .
C8 C 0.1132(2) 0.52230(12) 0.11573(17) 0.0233(6) Uani 1 1 d . . .
C9 C 0.2281(2) 0.50439(11) 0.14800(15) 0.0180(5) Uani 1 1 d . . .
C10 C 0.0113(3) 0.49759(13) 0.15452(18) 0.0269(6) Uani 1 1 d . . .
H10 H -0.0687 0.5082 0.1351 0.032 Uiso 1 1 calc R . .
C11 C 0.0278(2) 0.45822(13) 0.22037(17) 0.0251(6) Uani 1 1 d . . .
H11 H -0.0407 0.4421 0.2467 0.030 Uiso 1 1 calc R . .
C12 C 0.1460(2) 0.44209(11) 0.24834(15) 0.0182(5) Uani 1 1 d . . .
C13 C 0.1855(2) 0.39973(11) 0.31261(15) 0.0173(5) Uani 1 1 d . . .
C14 C 0.2022(2) 0.33397(11) 0.40828(15) 0.0197(5) Uani 1 1 d . . .
C15 C 0.3204(2) 0.34450(11) 0.37847(15) 0.0174(5) Uani 1 1 d . . .
C16 C 0.1862(3) 0.29176(13) 0.47246(16) 0.0240(6) Uani 1 1 d . . .
H16 H 0.1081 0.2850 0.4934 0.029 Uiso 1 1 calc R . .
C17 C 0.2868(3) 0.26073(13) 0.50382(17) 0.0262(6) Uani 1 1 d . . .
H17 H 0.2780 0.2323 0.5474 0.031 Uiso 1 1 calc R . .
C18 C 0.4035(3) 0.27008(12) 0.47264(16) 0.0255(6) Uani 1 1 d . . .
H18 H 0.4708 0.2472 0.4952 0.031 Uiso 1 1 calc R . .
C19 C 0.4218(2) 0.31162(12) 0.41034(15) 0.0207(5) Uani 1 1 d . . .
H19 H 0.5004 0.3177 0.3898 0.025 Uiso 1 1 calc R . .
C20 C 0.4233(3) 0.54683(12) 0.36818(16) 0.0229(6) Uani 1 1 d . . .
C21 C 0.4907(3) 0.57958(13) 0.43008(17) 0.0284(6) Uani 1 1 d . . .
H21 H 0.4569 0.6163 0.4523 0.034 Uiso 1 1 calc R . .
C22 C 0.6027(3) 0.55990(13) 0.45857(18) 0.0300(7) Uani 1 1 d . . .
H22 H 0.6463 0.5826 0.4999 0.036 Uiso 1 1 calc R . .
C23 C 0.6529(3) 0.50506(12) 0.42554(16) 0.0236(6) Uani 1 1 d . . .
C24 C 0.5814(2) 0.47570(12) 0.36380(15) 0.0193(5) Uani 1 1 d . . .
C25 C 0.7690(3) 0.47892(14) 0.44919(17) 0.0275(6) Uani 1 1 d . . .
H25 H 0.8167 0.4987 0.4913 0.033 Uiso 1 1 calc R . .
C26 C 0.8136(3) 0.42682(13) 0.41368(17) 0.0257(6) Uani 1 1 d . . .
H26 H 0.8911 0.4109 0.4309 0.031 Uiso 1 1 calc R . .
C27 C 0.7430(2) 0.39603(12) 0.35000(15) 0.0208(5) Uani 1 1 d . . .
C28 C 0.6291(2) 0.42138(11) 0.32682(15) 0.0174(5) Uani 1 1 d . . .
C29 C 0.7793(2) 0.34243(12) 0.30647(16) 0.0217(5) Uani 1 1 d . . .
H29 H 0.8559 0.3235 0.3194 0.026 Uiso 1 1 calc R . .
C30 C 0.7040(2) 0.31770(12) 0.24575(15) 0.0198(5) Uani 1 1 d . . .
H30 H 0.7282 0.2817 0.2169 0.024 Uiso 1 1 calc R . .
C31 C 0.5904(2) 0.34629(11) 0.22654(15) 0.0168(5) Uani 1 1 d . . .
C32 C 0.4976(2) 0.32920(11) 0.16522(15) 0.0165(5) Uani 1 1 d . . .
C33 C 0.3917(2) 0.29028(12) 0.06739(15) 0.0190(5) Uani 1 1 d . . .
C34 C 0.3285(2) 0.34350(11) 0.09619(15) 0.0164(5) Uani 1 1 d . . .
C35 C 0.3430(2) 0.25607(13) 0.00057(17) 0.0252(6) Uani 1 1 d . . .
H35 H 0.3832 0.2199 -0.0181 0.030 Uiso 1 1 calc R . .
C36 C 0.2361(3) 0.27626(13) -0.03693(17) 0.0276(6) Uani 1 1 d . . .
H36 H 0.2036 0.2545 -0.0832 0.033 Uiso 1 1 calc R . .
C37 C 0.1736(2) 0.32859(13) -0.00823(17) 0.0242(6) Uani 1 1 d . . .
H37 H 0.0995 0.3411 -0.0353 0.029 Uiso 1 1 calc R . .
C38 C 0.2175(2) 0.36231(12) 0.05862(15) 0.0199(5) Uani 1 1 d . . .
H38 H 0.1739 0.3970 0.0783 0.024 Uiso 1 1 calc R . .
C39 C 0.6672(3) 0.50390(13) 0.16187(18) 0.0271(6) Uani 1 1 d . . .
H39A H 0.6697 0.5138 0.2200 0.041 Uiso 1 1 calc R . .
H39B H 0.7342 0.5253 0.1361 0.041 Uiso 1 1 calc R . .
H39C H 0.6757 0.4587 0.1547 0.041 Uiso 1 1 calc R . .
C40 C 0.3004(3) 0.56936(13) 0.34009(18) 0.0290(6) Uani 1 1 d . . .
H40A H 0.2403 0.5363 0.3478 0.044 Uiso 1 1 calc R . .
H40B H 0.3011 0.5804 0.2824 0.044 Uiso 1 1 calc R . .
H40C H 0.2788 0.6062 0.3716 0.044 Uiso 1 1 calc R . .
C99A C 0.0876(7) 0.3469(2) 0.6836(3) 0.0248(10) Uani 0.90(2) 1 d P A 1
H99 H 0.0715 0.3077 0.6519 0.030 Uiso 0.90(2) 1 calc PR A 1
Cl4A Cl 0.0208(2) 0.34039(12) 0.77754(18) 0.0489(7) Uani 0.90(2) 1 d P A 1
Cl5A Cl 0.0266(3) 0.41022(17) 0.6281(2) 0.0473(7) Uani 0.90(2) 1 d P A 1
Cl6A Cl 0.2482(2) 0.3567(2) 0.6988(2) 0.0461(5) Uani 0.90(2) 1 d P A 1
C99B C 0.125(5) 0.350(3) 0.688(4) 0.0248(10) Uani 0.10(2) 1 d P A 2
H99B H 0.1284 0.3082 0.6625 0.030 Uiso 0.10(2) 1 calc PR A 2
Cl4B Cl 0.034(4) 0.3405(12) 0.786(2) 0.095(14) Uani 0.10(2) 1 d P A 2
Cl5B Cl 0.011(3) 0.4016(18) 0.616(2) 0.082(12) Uani 0.10(2) 1 d P A 2
Cl6B Cl 0.246(3) 0.3704(15) 0.700(2) 0.0461(5) Uani 0.10(2) 1 d P A 2
C98 C 0.4080(3) 0.74082(14) 0.24185(18) 0.0334(7) Uani 1 1 d . . .
H98 H 0.4139 0.7818 0.2132 0.040 Uiso 1 1 calc R . .
Cl1 Cl 0.47707(9) 0.68401(5) 0.18323(6) 0.0581(3) Uani 1 1 d . . .
Cl2 Cl 0.48789(11) 0.74700(6) 0.33650(6) 0.0714(4) Uani 1 1 d . . .
Cl3 Cl 0.25533(8) 0.72488(4) 0.25425(6) 0.0520(3) Uani 1 1 d . . .

loop_
_atom_site_aniso_label
_atom_site_aniso_U_11
_atom_site_aniso_U_22
_atom_site_aniso_U_33
_atom_site_aniso_U_23
_atom_site_aniso_U_13
_atom_site_aniso_U_12
Fe1 0.0154(2) 0.00911(18) 0.01863(19) -0.00030(13) 0.00510(14) 0.00024(12)
N1 0.0198(11) 0.0111(10) 0.0216(10) -0.0037(8) 0.0064(9) -0.0008(8)
N2 0.0189(11) 0.0102(10) 0.0215(10) -0.0016(8) 0.0055(8) 0.0013(8)
N3 0.0212(11) 0.0106(10) 0.0211(10) -0.0018(8) 0.0047(9) 0.0003(8)
N4 0.0242(12) 0.0126(10) 0.0215(10) -0.0013(8) 0.0095(9) -0.0026(8)
N5 0.0173(11) 0.0119(10) 0.0197(10) 0.0004(8) 0.0064(8) -0.0016(8)
N6 0.0177(11) 0.0101(10) 0.0184(10) 0.0016(8) 0.0054(8) 0.0003(8)
N7 0.0212(11) 0.0174(11) 0.0251(11) 0.0011(9) 0.0063(9) -0.0027(9)
N8 0.0211(11) 0.0113(10) 0.0231(11) -0.0012(8) 0.0046(9) 0.0014(8)
C1 0.0226(14) 0.0157(12) 0.0232(13) -0.0031(10) 0.0091(10) -0.0011(10)
C2 0.0297(15) 0.0183(13) 0.0260(14) -0.0008(10) 0.0108(12) -0.0053(11)
C3 0.0350(16) 0.0152(13) 0.0242(13) 0.0020(10) 0.0082(11) -0.0022(11)
C4 0.0315(15) 0.0125(12) 0.0233(13) -0.0013(10) 0.0058(11) 0.0013(10)
C5 0.0222(13) 0.0092(11) 0.0213(12) -0.0020(9) 0.0034(10) 0.0017(9)
C6 0.0365(16) 0.0164(13) 0.0252(13) 0.0041(11) 0.0033(12) 0.0055(11)
C7 0.0281(16) 0.0215(14) 0.0334(15) 0.0019(11) 0.0008(12) 0.0107(11)
C8 0.0228(14) 0.0169(13) 0.0306(14) 0.0001(11) 0.0047(11) 0.0054(10)
C9 0.0238(14) 0.0088(11) 0.0217(12) -0.0024(9) 0.0066(10) 0.0010(9)
C10 0.0202(14) 0.0249(15) 0.0358(15) 0.0024(12) 0.0017(12) 0.0060(11)
C11 0.0200(14) 0.0218(14) 0.0341(15) 0.0003(11) 0.0077(11) 0.0007(11)
C12 0.0191(13) 0.0120(12) 0.0239(13) -0.0032(10) 0.0060(10) -0.0007(9)
C13 0.0154(12) 0.0140(12) 0.0231(12) -0.0027(10) 0.0052(10) -0.0022(9)
C14 0.0233(14) 0.0137(12) 0.0225(13) -0.0028(10) 0.0052(10) -0.0052(10)
C15 0.0252(13) 0.0096(11) 0.0179(12) -0.0030(9) 0.0054(10) -0.0033(9)
C16 0.0267(15) 0.0210(13) 0.0248(13) -0.0001(11) 0.0069(11) -0.0070(11)
C17 0.0361(16) 0.0185(13) 0.0242(13) 0.0052(11) 0.0049(12) -0.0046(11)
C18 0.0349(16) 0.0157(13) 0.0260(14) 0.0011(11) 0.0019(12) 0.0014(11)
C19 0.0238(14) 0.0154(12) 0.0231(13) -0.0024(10) 0.0054(10) -0.0018(10)
C20 0.0300(15) 0.0134(12) 0.0262(13) -0.0016(10) 0.0123(11) -0.0041(10)
C21 0.0348(17) 0.0179(13) 0.0335(15) -0.0087(12) 0.0132(13) -0.0058(12)
C22 0.0354(17) 0.0254(15) 0.0299(15) -0.0123(12) 0.0079(13) -0.0125(12)
C23 0.0273(15) 0.0198(13) 0.0243(13) -0.0031(11) 0.0071(11) -0.0095(11)
C24 0.0214(13) 0.0168(12) 0.0200(12) 0.0004(10) 0.0068(10) -0.0079(10)
C25 0.0273(15) 0.0310(16) 0.0241(13) -0.0043(11) 0.0012(11) -0.0127(12)
C26 0.0215(14) 0.0291(15) 0.0263(14) 0.0047(11) 0.0014(11) -0.0068(11)
C27 0.0200(13) 0.0203(13) 0.0223(12) 0.0043(10) 0.0046(10) -0.0053(10)
C28 0.0187(13) 0.0146(12) 0.0193(12) 0.0026(10) 0.0052(10) -0.0043(10)
C29 0.0179(13) 0.0199(13) 0.0276(13) 0.0061(10) 0.0046(10) 0.0025(10)
C30 0.0199(13) 0.0152(12) 0.0246(13) 0.0023(10) 0.0061(10) 0.0028(10)
C31 0.0191(13) 0.0126(12) 0.0190(12) 0.0022(9) 0.0059(10) -0.0008(9)
C32 0.0170(12) 0.0112(12) 0.0215(12) 0.0019(9) 0.0057(10) -0.0002(9)
C33 0.0214(13) 0.0132(12) 0.0228(12) -0.0010(10) 0.0063(10) 0.0011(10)
C34 0.0179(12) 0.0112(12) 0.0205(12) 0.0001(9) 0.0058(10) -0.0012(9)
C35 0.0252(15) 0.0191(13) 0.0316(14) -0.0093(11) 0.0053(12) 0.0010(11)
C36 0.0255(15) 0.0275(15) 0.0298(14) -0.0125(12) -0.0003(12) -0.0010(11)
C37 0.0193(13) 0.0253(14) 0.0279(14) -0.0020(11) 0.0009(11) -0.0003(11)
C38 0.0198(13) 0.0146(12) 0.0257(13) 0.0000(10) 0.0051(10) -0.0007(10)
C39 0.0237(15) 0.0253(14) 0.0332(15) 0.0068(12) 0.0105(12) -0.0036(11)
C40 0.0346(17) 0.0186(14) 0.0343(16) -0.0062(11) 0.0076(13) 0.0051(11)
C99A 0.020(3) 0.0187(15) 0.0363(17) -0.0027(12) 0.003(2) -0.0025(19)
Cl4A 0.0540(15) 0.0556(14) 0.0384(10) -0.0076(9) 0.0172(6) -0.0051(9)
Cl5A 0.0502(11) 0.0316(9) 0.0605(12) 0.0108(8) 0.0064(11) 0.0109(8)
Cl6A 0.0300(4) 0.0248(13) 0.0834(7) -0.0065(10) 0.0013(4) -0.0053(8)
C99B 0.020(3) 0.0187(15) 0.0363(17) -0.0027(12) 0.003(2) -0.0025(19)
Cl4B 0.20(4) 0.043(12) 0.042(10) 0.026(9) 0.020(12) 0.056(16)
Cl5B 0.079(14) 0.044(11) 0.12(2) -0.019(11) -0.062(18) 0.028(10)
Cl6B 0.0300(4) 0.0248(13) 0.0834(7) -0.0065(10) 0.0013(4) -0.0053(8)
C98 0.0443(19) 0.0231(15) 0.0329(16) 0.0027(12) 0.0016(14) 0.0071(13)
Cl1 0.0505(6) 0.0695(7) 0.0546(5) -0.0296(5) 0.0055(4) 0.0133(5)
Cl2 0.0833(8) 0.0883(8) 0.0408(5) -0.0242(5) -0.0164(5) 0.0342(6)
Cl3 0.0421(5) 0.0458(5) 0.0693(6) 0.0260(4) 0.0158(4) 0.0141(4)

loop_
_atom_type_symbol
_atom_type_description
_atom_type_scat_dispersion_real
_atom_type_scat_dispersion_imag
_atom_type_scat_source
C C 0.0033 0.0016 'International Tables Vol C Tables 4.2.6.8 and 6.1.1.4'
H H 0.0000 0.0000 'International Tables Vol C Tables 4.2.6.8 and 6.1.1.4'
N N 0.0061 0.0033 'International Tables Vol C Tables 4.2.6.8 and 6.1.1.4'
Fe Fe 0.3463 0.8444 'International Tables Vol C Tables 4.2.6.8 and 6.1.1.4'
Cl Cl 0.1484 0.1585 'International Tables Vol C Tables 4.2.6.8 and 6.1.1.4'

loop_
_geom_angle_atom_site_label_1
_geom_angle_atom_site_label_2
_geom_angle_atom_site_label_3
_geom_angle
N2 Fe1 N1 80.25(8)
N3 Fe1 N1 159.42(9)
N4 Fe1 N1 92.26(8)
N5 Fe1 N1 104.14(8)
N6 Fe1 N1 91.47(8)
N2 Fe1 N3 79.26(9)
N2 Fe1 N4 106.15(9)
N2 Fe1 N5 172.24(9)
N2 Fe1 N6 94.04(9)
N3 Fe1 N4 91.58(8)
N5 Fe1 N3 96.44(8)
N3 Fe1 N6 91.87(8)
N5 Fe1 N4 80.28(9)
N6 Fe1 N4 159.80(9)
N5 Fe1 N6 79.56(8)
C1 N1 C5 115.8(2)
C1 N1 Fe1 133.75(18)
C5 N1 Fe1 110.38(16)
C9 N2 C12 119.6(2)
C9 N2 Fe1 118.78(17)
C12 N2 Fe1 121.19(17)
C13 N3 C15 103.7(2)
C13 N3 Fe1 114.79(16)
C15 N3 Fe1 141.53(18)
C20 N4 C24 116.9(2)
C20 N4 Fe1 132.28(19)
C24 N4 Fe1 110.83(16)
C31 N5 C28 119.8(2)
C31 N5 Fe1 121.23(17)
C28 N5 Fe1 118.93(17)
C32 N6 C34 103.5(2)
C32 N6 Fe1 113.95(16)
C34 N6 Fe1 142.55(17)
C13 N7 C14 101.9(2)
C32 N8 C33 102.4(2)
N1 C1 C2 121.4(2)
N1 C1 C39 119.2(2)
C2 C1 C39 119.4(2)
C3 C2 C1 122.2(3)
C3 C2 H2 118.9
C1 C2 H2 118.9
C2 C3 C4 118.3(2)
C2 C3 H3 120.8
C4 C3 H3 120.8
C3 C4 C5 116.5(3)
C3 C4 C6 125.0(2)
C5 C4 C6 118.4(2)
N1 C5 C4 125.5(2)
N1 C5 C9 115.9(2)
C4 C5 C9 118.6(2)
C7 C6 C4 122.1(3)
C7 C6 H6 118.9
C4 C6 H6 118.9
C6 C7 C8 120.6(3)
C6 C7 H7 119.7
C8 C7 H7 119.7
C9 C8 C10 116.3(2)
C9 C8 C7 117.6(2)
C10 C8 C7 126.1(3)
N2 C9 C8 123.4(2)
N2 C9 C5 114.1(2)
C8 C9 C5 122.5(2)
C11 C10 C8 120.3(3)
C11 C10 H10 119.9
C8 C10 H10 119.9
C10 C11 C12 119.8(2)
C10 C11 H11 120.1
C12 C11 H11 120.1
N2 C12 C11 120.6(2)
N2 C12 C13 109.6(2)
C11 C12 C13 129.7(2)
N7 C13 N3 117.1(2)
N7 C13 C12 128.0(2)
N3 C13 C12 114.8(2)
N7 C14 C16 129.3(2)
N7 C14 C15 110.3(2)
C16 C14 C15 120.4(2)
N3 C15 C19 132.1(2)
N3 C15 C14 107.0(2)
C19 C15 C14 120.9(2)
C17 C16 C14 118.0(3)
C17 C16 H16 121.0
C14 C16 H16 121.0
C16 C17 C18 121.5(2)
C16 C17 H17 119.2
C18 C17 H17 119.2
C19 C18 C17 121.7(3)
C19 C18 H18 119.2
C17 C18 H18 119.2
C18 C19 C15 117.6(2)
C18 C19 H19 121.2
C15 C19 H19 121.2
N4 C20 C21 120.6(3)
N4 C20 C40 119.3(2)
C21 C20 C40 120.0(2)
C22 C21 C20 121.9(3)
C22 C21 H21 119.1
C20 C21 H21 119.1
C21 C22 C23 119.0(3)
C21 C22 H22 120.5
C23 C22 H22 120.5
C24 C23 C22 115.7(3)
C24 C23 C25 119.0(2)
C22 C23 C25 125.3(3)
N4 C24 C23 125.8(2)
N4 C24 C28 116.1(2)
C23 C24 C28 118.1(2)
C26 C25 C23 122.5(3)
C26 C25 H25 118.7
C23 C25 H25 118.7
C25 C26 C27 119.8(3)
C25 C26 H26 120.1
C27 C26 H26 120.1
C28 C27 C29 116.3(2)
C28 C27 C26 117.9(2)
C29 C27 C26 125.8(3)
N5 C28 C27 123.4(2)
N5 C28 C24 113.9(2)
C27 C28 C24 122.7(2)
C30 C29 C27 120.3(2)
C30 C29 H29 119.8
C27 C29 H29 119.8
C29 C30 C31 119.5(2)
C29 C30 H30 120.2
C31 C30 H30 120.2
N5 C31 C30 120.6(2)
N5 C31 C32 110.1(2)
C30 C31 C32 129.3(2)
N8 C32 N6 116.7(2)
N8 C32 C31 128.1(2)
N6 C32 C31 115.1(2)
N8 C33 C35 129.6(2)
N8 C33 C34 110.2(2)
C35 C33 C34 120.2(2)
N6 C34 C38 132.2(2)
N6 C34 C33 107.2(2)
C38 C34 C33 120.6(2)
C36 C35 C33 118.4(2)
C36 C35 H35 120.8
C33 C35 H35 120.8
C35 C36 C37 121.4(2)
C35 C36 H36 119.3
C37 C36 H36 119.3
C38 C37 C36 121.6(3)
C38 C37 H37 119.2
C36 C37 H37 119.2
C37 C38 C34 117.8(2)
C37 C38 H38 121.1
C34 C38 H38 121.1
C1 C39 H39A 109.5
C1 C39 H39B 109.5
H39A C39 H39B 109.5
C1 C39 H39C 109.5
H39A C39 H39C 109.5
H39B C39 H39C 109.5
C20 C40 H40A 109.5
C20 C40 H40B 109.5
H40A C40 H40B 109.5
C20 C40 H40C 109.5
H40A C40 H40C 109.5
H40B C40 H40C 109.5
Cl4A C99A Cl5A 111.0(3)
Cl4A C99A Cl6A 109.6(3)
Cl5A C99A Cl6A 109.6(3)
Cl4A C99A H99 108.9
Cl5A C99A H99 108.9
Cl6A C99A H99 108.9
Cl6B C99B Cl4B 116(4)
Cl6B C99B Cl5B 119(4)
Cl4B C99B Cl5B 103(3)
Cl6B C99B H99B 106.3
Cl4B C99B H99B 106.3
Cl5B C99B H99B 106.3
Cl3 C98 Cl1 111.95(18)
Cl3 C98 Cl2 110.98(18)
Cl1 C98 Cl2 109.27(17)
Cl3 C98 H98 108.2
Cl1 C98 H98 108.2
Cl2 C98 H98 108.2

loop_
_geom_bond_atom_site_label_1
_geom_bond_atom_site_label_2
_geom_bond_distance
Fe1 N1 2.087(2)
Fe1 N2 1.898(2)
Fe1 N3 1.984(2)
Fe1 N4 2.081(2)
Fe1 N5 1.903(2)
Fe1 N6 1.995(2)
N1 C1 1.349(3)
N1 C5 1.376(3)
N2 C9 1.350(3)
N2 C12 1.354(3)
N3 C13 1.362(3)
N3 C15 1.376(3)
N4 C20 1.348(3)
N4 C24 1.369(4)
N5 C31 1.346(3)
N5 C28 1.349(3)
N6 C32 1.371(3)
N6 C34 1.376(3)
N7 C13 1.345(3)
N7 C14 1.380(3)
N8 C32 1.339(3)
N8 C33 1.376(3)
C1 C2 1.412(4)
C1 C39 1.492(4)
C2 C3 1.366(4)
C2 H2 0.9500
C3 C4 1.406(4)
C3 H3 0.9500
C4 C5 1.411(4)
C4 C6 1.436(4)
C5 C9 1.422(4)
C6 C7 1.357(4)
C6 H6 0.9500
C7 C8 1.435(4)
C7 H7 0.9500
C8 C9 1.402(4)
C8 C10 1.417(4)
C10 C11 1.380(4)
C10 H10 0.9500
C11 C12 1.402(4)
C11 H11 0.9500
C12 C13 1.447(4)
C14 C16 1.408(4)
C14 C15 1.427(4)
C15 C19 1.401(4)
C16 C17 1.371(4)
C16 H16 0.9500
C17 C18 1.417(4)
C17 H17 0.9500
C18 C19 1.380(4)
C18 H18 0.9500
C19 H19 0.9500
C20 C21 1.419(4)
C20 C40 1.490(4)
C21 C22 1.365(4)
C21 H21 0.9500
C22 C23 1.417(4)
C22 H22 0.9500
C23 C24 1.406(4)
C23 C25 1.431(4)
C24 C28 1.424(4)
C25 C26 1.362(4)
C25 H25 0.9500
C26 C27 1.437(4)
C26 H26 0.9500
C27 C28 1.403(4)
C27 C29 1.420(4)
C29 C30 1.376(4)
C29 H29 0.9500
C30 C31 1.414(4)
C30 H30 0.9500
C31 C32 1.450(4)
C33 C35 1.408(4)
C33 C34 1.427(3)
C34 C38 1.403(4)
C35 C36 1.374(4)
C35 H35 0.9500
C36 C37 1.408(4)
C36 H36 0.9500
C37 C38 1.386(4)
C37 H37 0.9500
C38 H38 0.9500
C39 H39A 0.9800
C39 H39B 0.9800
C39 H39C 0.9800
C40 H40A 0.9800
C40 H40B 0.9800
C40 H40C 0.9800
C99A Cl4A 1.748(6)
C99A Cl5A 1.751(6)
C99A Cl6A 1.784(8)
C99A H99 1.0000
C99B Cl6B 1.40(6)
C99B Cl4B 1.94(6)
C99B Cl5B 2.01(7)
C99B H99B 1.0000
C98 Cl3 1.734(3)
C98 Cl1 1.748(3)
C98 Cl2 1.760(3)
C98 H98 1.0000

loop_
_geom_torsion_atom_site_label_1
_geom_torsion_atom_site_label_2
_geom_torsion_atom_site_label_3
_geom_torsion_atom_site_label_4
_geom_torsion
N2 Fe1 N1 C1 175.0(2)
N5 Fe1 N1 C1 -11.5(2)
N3 Fe1 N1 C1 169.6(2)
N6 Fe1 N1 C1 -91.1(2)
N4 Fe1 N1 C1 69.0(2)
N2 Fe1 N1 C5 -6.66(16)
N5 Fe1 N1 C5 166.79(15)
N3 Fe1 N1 C5 -12.1(3)
N6 Fe1 N1 C5 87.18(16)
N4 Fe1 N1 C5 -112.67(16)
N5 Fe1 N2 C9 -117.5(6)
N3 Fe1 N2 C9 -174.38(19)
N6 Fe1 N2 C9 -83.24(18)
N4 Fe1 N2 C9 97.10(18)
N1 Fe1 N2 C9 7.56(18)
N5 Fe1 N2 C12 54.6(7)
N3 Fe1 N2 C12 -2.29(19)
N6 Fe1 N2 C12 88.85(19)
N4 Fe1 N2 C12 -90.81(19)
N1 Fe1 N2 C12 179.7(2)
N2 Fe1 N3 C13 -1.53(17)
N5 Fe1 N3 C13 -175.00(17)
N6 Fe1 N3 C13 -95.29(17)
N4 Fe1 N3 C13 104.61(17)
N1 Fe1 N3 C13 3.9(3)
N2 Fe1 N3 C15 -179.7(3)
N5 Fe1 N3 C15 6.8(3)
N6 Fe1 N3 C15 86.5(3)
N4 Fe1 N3 C15 -73.6(3)
N1 Fe1 N3 C15 -174.3(2)
N2 Fe1 N4 C20 -5.2(2)
N5 Fe1 N4 C20 179.3(2)
N3 Fe1 N4 C20 -84.5(2)
N6 Fe1 N4 C20 175.8(2)
N1 Fe1 N4 C20 75.3(2)
N2 Fe1 N4 C24 175.24(16)
N5 Fe1 N4 C24 -0.30(16)
N3 Fe1 N4 C24 95.97(17)
N6 Fe1 N4 C24 -3.8(3)
N1 Fe1 N4 C24 -104.26(16)
N2 Fe1 N5 C31 33.3(7)
N3 Fe1 N5 C31 89.23(19)
N6 Fe1 N5 C31 -1.49(18)
N4 Fe1 N5 C31 179.73(19)
N1 Fe1 N5 C31 -90.38(19)
N2 Fe1 N5 C28 -145.7(6)
N3 Fe1 N5 C28 -89.77(18)
N6 Fe1 N5 C28 179.51(19)
N4 Fe1 N5 C28 0.74(17)
N1 Fe1 N5 C28 90.63(18)
N2 Fe1 N6 C32 -173.44(16)
N5 Fe1 N6 C32 2.12(16)
N3 Fe1 N6 C32 -94.09(17)
N4 Fe1 N6 C32 5.6(3)
N1 Fe1 N6 C32 106.23(17)
N2 Fe1 N6 C34 6.3(3)
N5 Fe1 N6 C34 -178.2(3)
N3 Fe1 N6 C34 85.6(3)
N4 Fe1 N6 C34 -174.7(2)
N1 Fe1 N6 C34 -74.1(3)
C5 N1 C1 C2 -1.0(3)
Fe1 N1 C1 C2 177.23(18)
C5 N1 C1 C39 178.6(2)
Fe1 N1 C1 C39 -3.2(4)
N1 C1 C2 C3 -1.0(4)
C39 C1 C2 C3 179.4(3)
C1 C2 C3 C4 1.2(4)
C2 C3 C4 C5 0.6(4)
C2 C3 C4 C6 179.4(2)
C1 N1 C5 C4 3.0(4)
Fe1 N1 C5 C4 -175.7(2)
C1 N1 C5 C9 -176.2(2)
Fe1 N1 C5 C9 5.1(3)
C3 C4 C5 N1 -2.8(4)
C6 C4 C5 N1 178.2(2)
C3 C4 C5 C9 176.4(2)
C6 C4 C5 C9 -2.5(4)
C3 C4 C6 C7 -178.1(3)
C5 C4 C6 C7 0.8(4)
C4 C6 C7 C8 1.5(4)
C6 C7 C8 C9 -2.0(4)
C6 C7 C8 C10 178.9(3)
C12 N2 C9 C8 0.0(4)
Fe1 N2 C9 C8 172.27(19)
C12 N2 C9 C5 -179.1(2)
Fe1 N2 C9 C5 -6.9(3)
C10 C8 C9 N2 0.3(4)
C7 C8 C9 N2 -178.9(2)
C10 C8 C9 C5 179.4(2)
C7 C8 C9 C5 0.2(4)
N1 C5 C9 N2 0.5(3)
C4 C5 C9 N2 -178.8(2)
N1 C5 C9 C8 -178.6(2)
C4 C5 C9 C8 2.1(4)
C9 C8 C10 C11 0.1(4)
C7 C8 C10 C11 179.2(3)
C8 C10 C11 C12 -0.7(4)
C9 N2 C12 C11 -0.7(4)
Fe1 N2 C12 C11 -172.78(19)
C9 N2 C12 C13 177.3(2)
Fe1 N2 C12 C13 5.2(3)
C10 C11 C12 N2 1.1(4)
C10 C11 C12 C13 -176.5(3)
C14 N7 C13 N3 -0.4(3)
C14 N7 C13 C12 176.9(2)
C15 N3 C13 N7 1.2(3)
Fe1 N3 C13 N7 -177.63(17)
C15 N3 C13 C12 -176.4(2)
Fe1 N3 C13 C12 4.8(3)
N2 C12 C13 N7 176.5(2)
C11 C12 C13 N7 -5.7(4)
N2 C12 C13 N3 -6.2(3)
C11 C12 C13 N3 171.6(3)
C13 N7 C14 C16 -179.9(3)
C13 N7 C14 C15 -0.6(3)
C13 N3 C15 C19 176.8(3)
Fe1 N3 C15 C19 -4.9(5)
C13 N3 C15 C14 -1.5(2)
Fe1 N3 C15 C14 176.8(2)
N7 C14 C15 N3 1.4(3)
C16 C14 C15 N3 -179.3(2)
N7 C14 C15 C19 -177.1(2)
C16 C14 C15 C19 2.2(4)
N7 C14 C16 C17 178.1(3)
C15 C14 C16 C17 -1.1(4)
C14 C16 C17 C18 -0.5(4)
C16 C17 C18 C19 1.2(4)
C17 C18 C19 C15 -0.1(4)
N3 C15 C19 C18 -179.6(2)
C14 C15 C19 C18 -1.6(4)
C24 N4 C20 C21 2.0(4)
Fe1 N4 C20 C21 -177.54(19)
C24 N4 C20 C40 -178.2(2)
Fe1 N4 C20 C40 2.3(4)
N4 C20 C21 C22 -1.4(4)
C40 C20 C21 C22 178.8(3)
C20 C21 C22 C23 -0.2(4)
C21 C22 C23 C24 0.9(4)
C21 C22 C23 C25 179.9(3)
C20 N4 C24 C23 -1.3(4)
Fe1 N4 C24 C23 178.4(2)
C20 N4 C24 C28 -179.8(2)
Fe1 N4 C24 C28 -0.1(3)
C22 C23 C24 N4 -0.2(4)
C25 C23 C24 N4 -179.3(2)
C22 C23 C24 C28 178.3(2)
C25 C23 C24 C28 -0.8(4)
C24 C23 C25 C26 0.6(4)
C22 C23 C25 C26 -178.4(3)
C23 C25 C26 C27 -0.1(4)
C25 C26 C27 C28 -0.1(4)
C25 C26 C27 C29 178.4(3)
C31 N5 C28 C27 1.5(4)
Fe1 N5 C28 C27 -179.52(18)
C31 N5 C28 C24 180.0(2)
Fe1 N5 C28 C24 -1.0(3)
C29 C27 C28 N5 -0.4(4)
C26 C27 C28 N5 178.2(2)
C29 C27 C28 C24 -178.8(2)
C26 C27 C28 C24 -0.1(4)
N4 C24 C28 N5 0.7(3)
C23 C24 C28 N5 -177.9(2)
N4 C24 C28 C27 179.2(2)
C23 C24 C28 C27 0.6(4)
C28 C27 C29 C30 -0.5(4)
C26 C27 C29 C30 -179.1(2)
C27 C29 C30 C31 0.4(4)
C28 N5 C31 C30 -1.5(3)
Fe1 N5 C31 C30 179.47(17)
C28 N5 C31 C32 179.5(2)
Fe1 N5 C31 C32 0.5(3)
C29 C30 C31 N5 0.6(4)
C29 C30 C31 C32 179.3(2)
C33 N8 C32 N6 0.2(3)
C33 N8 C32 C31 -177.2(2)
C34 N6 C32 N8 0.0(3)
Fe1 N6 C32 N8 179.81(16)
C34 N6 C32 C31 177.7(2)
Fe1 N6 C32 C31 -2.5(3)
N5 C31 C32 N8 178.7(2)
C30 C31 C32 N8 -0.1(4)
N5 C31 C32 N6 1.3(3)
C30 C31 C32 N6 -177.5(2)
C32 N8 C33 C35 178.0(3)
C32 N8 C33 C34 -0.3(3)
C32 N6 C34 C38 -178.2(3)
Fe1 N6 C34 C38 2.0(5)
C32 N6 C34 C33 -0.2(2)
Fe1 N6 C34 C33 -179.9(2)
N8 C33 C34 N6 0.3(3)
C35 C33 C34 N6 -178.2(2)
N8 C33 C34 C38 178.6(2)
C35 C33 C34 C38 0.1(4)
N8 C33 C35 C36 -176.4(3)
C34 C33 C35 C36 1.8(4)
C33 C35 C36 C37 -2.1(4)
C35 C36 C37 C38 0.5(4)
C36 C37 C38 C34 1.4(4)
N6 C34 C38 C37 176.2(2)
C33 C34 C38 C37 -1.7(4)
